data_2109019
loop_
_publ_author_name
'Langer, Dominik'
'Wicher, Barbara'
'Bendzinska-Berus, Wioletta'
'Bednarczyk-Cwynar, Barbara'
'Tykarska, Ewa'

_publ_section_title
;
 Insights into isostructural and non-isostructural crystals of esters of
 oleanolic acid and its 11-oxo derivatives
;
_journal_issue 4
_journal_name_full 'Acta Crystallographica Section B'
_journal_page_first
;
;
_journal_paper_doi 10.1107/S2052520622005972
_journal_volume 78
_journal_year 2022
_chemical_absolute_configuration syn
_chemical_formula_moiety 'C34 H54 O4'
_chemical_formula_sum 'C34 H54 O4'
_chemical_formula_weight 526.77
_space_group_crystal_system orthorhombic
_space_group_IT_number 19
_space_group_name_Hall 'P 2ac 2ab'
_space_group_name_H-M_alt 'P 21 21 21'
_atom_sites_solution_hydrogens geom
_audit_creation_date 2020-03-23
_audit_creation_method
;
Olex2 1.3
(compiled 2020.02.04 svn.rd84adfe8 for OlexSys, GUI svn.r6032)
;
_cell_angle_alpha 90
_cell_angle_beta 90
_cell_angle_gamma 90
_cell_formula_units_Z 4
_cell_length_a 10.3043(2)
_cell_length_b 16.1852(3)
_cell_length_c 17.6270(4)
_cell_measurement_reflns_used 10009
_cell_measurement_temperature 130(2)
_cell_measurement_theta_max 76.4580
_cell_measurement_theta_min 3.6530
_cell_volume 2939.78(10)
_computing_cell_refinement 'CrysAlisPro 1.171.38.43 (Rigaku OD, 2015)'
_computing_data_collection 'CrysAlisPro 1.171.38.43 (Rigaku OD, 2015)'
_computing_data_reduction 'CrysAlisPro 1.171.38.43 (Rigaku OD, 2015)'
_computing_molecular_graphics 'Olex2 1.3 (Dolomanov et al., 2009)'
_computing_publication_material 'Olex2 1.3 (Dolomanov et al., 2009)'
_computing_structure_refinement 'SHELXL 2018/3 (Sheldrick, 2015)'
_computing_structure_solution 'SIR2004 (Burla et al., 2005)'
_diffrn_ambient_temperature 130.15
_diffrn_detector_area_resol_mean 10.3991
_diffrn_measured_fraction_theta_full 1.000
_diffrn_measured_fraction_theta_max 0.993
_diffrn_measurement_device_type 'SuperNova, Dual, Cu at zero, Atlas'
_diffrn_measurement_method '\w scans'
_diffrn_radiation_type CuK\a
_diffrn_radiation_wavelength 1.54178
_diffrn_reflns_av_R_equivalents 0.0362
_diffrn_reflns_av_unetI/netI 0.0302
_diffrn_reflns_Laue_measured_fraction_full 1.000
_diffrn_reflns_Laue_measured_fraction_max 0.993
_diffrn_reflns_limit_h_max 11
_diffrn_reflns_limit_h_min -13
_diffrn_reflns_limit_k_max 20
_diffrn_reflns_limit_k_min -20
_diffrn_reflns_limit_l_max 22
_diffrn_reflns_limit_l_min -21
_diffrn_reflns_number 24221
_diffrn_reflns_point_group_measured_fraction_full 1.000
_diffrn_reflns_point_group_measured_fraction_max 0.988
_diffrn_reflns_theta_full 67.679
_diffrn_reflns_theta_max 76.771
_diffrn_reflns_theta_min 3.707
_exptl_absorpt_coefficient_mu 0.586
_exptl_absorpt_correction_T_max 1.00000
_exptl_absorpt_correction_T_min 0.71212
_exptl_absorpt_correction_type multi-scan
_exptl_absorpt_process_details
;
CrysAlisPro, Agilent Technologies,
Version 1.171.37.35 (release 13-08-2014 CrysAlis171 .NET)
(compiled Aug 13 2014,18:06:01)
Empirical absorption correction using spherical harmonics,
 implemented in SCALE3 ABSPACK scaling algorithm.
;
_exptl_crystal_colour colourless
_exptl_crystal_colour_primary colourless
_exptl_crystal_density_diffrn 1.190
_exptl_crystal_description plate
_exptl_crystal_F_000 1160
_exptl_crystal_size_max 0.25
_exptl_crystal_size_mid 0.25
_exptl_crystal_size_min 0.01
_refine_diff_density_max 0.187
_refine_diff_density_min -0.225
_refine_diff_density_rms 0.039
_refine_ls_abs_structure_details
;
 Flack x determined using 2402 quotients [(I+)-(I-)]/[(I+)+(I-)]
 (Parsons, Flack and Wagner, Acta Cryst. B69 (2013) 249-259).
;
_refine_ls_abs_structure_Flack 0.08(10)
_refine_ls_extinction_method none
_refine_ls_goodness_of_fit_ref 1.054
_refine_ls_hydrogen_treatment constr
_refine_ls_matrix_type full
_refine_ls_number_parameters 353
_refine_ls_number_reflns 6118
_refine_ls_number_restraints 0
_refine_ls_restrained_S_all 1.054
_refine_ls_R_factor_all 0.0390
_refine_ls_R_factor_gt 0.0359
_refine_ls_shift/su_max 0.000
_refine_ls_shift/su_mean 0.000
_refine_ls_structure_factor_coef Fsqd
_refine_ls_weighting_details 'w=1/[\s^2^(Fo^2^)+(0.0421P)^2^+0.6804P] where P=(Fo^2^+2Fc^2^)/3'
_refine_ls_weighting_scheme calc
_refine_ls_wR_factor_gt 0.0887
_refine_ls_wR_factor_ref 0.0913
_reflns_Friedel_coverage 0.771
_reflns_Friedel_fraction_full 1.000
_reflns_Friedel_fraction_max 0.981
_reflns_number_gt 5791
_reflns_number_total 6118
_reflns_threshold_expression 'I > 2\s(I)'
_cod_data_source_file rm5063sup1.cif
_cod_data_source_block 6a_11-oxo-isobutyl-OA
_cod_database_code 2109019
_publcif_datablock.id {6f56051d-f3ee-4b49-9abf-048ff23b7d5d}

_shelx_shelxl_version_number 2018/3
_shelx_space_group_comment
;
The symmetry employed for this shelxl refinement is uniquely defined
by the following loop, which should always be used as a source of
symmetry information in preference to the above space-group names.
They are only intended as comments.
;
_shelx_estimated_absorpt_t_max 0.994
_shelx_estimated_absorpt_t_min 0.867
_olex2_refinement_description
;
1. Fixed Uiso
 At 1.2 times of:
  All C(H) groups, All C(H,H) groups
 At 1.5 times of:
  All C(H,H,H) groups, All O(H) groups
2.a Ternary CH refined with riding coordinates:
 C3(H3), C5(H5), C9(H9), C18(H18), C32(H32)
2.b Secondary CH2 refined with riding coordinates:
 C1(H1A,H1B), C2(H2A,H2B), C6(H6A,H6B), C7(H7A,H7B), C15(H15A,H15B), C16(H16A,
 H16B), C19(H19A,H19B), C21(H21A,H21B), C22(H22A,H22B), C31(H31A,H31B)
2.c Aromatic/amide H refined with riding coordinates:
 C12(H12)
2.d Idealised Me refined as rotating group:
 C24(H24A,H24B,H24C), C23(H23A,H23B,H23C), C25(H25A,H25B,H25C), C26(H26A,H26B,
 H26C), C27(H27A,H27B,H27C), C29(H29A,H29B,H29C), C30(H30A,H30B,H30C), C33(H33A,
 H33B,H33C), C34(H34A,H34B,H34C)
2.e Idealised tetrahedral OH refined as rotating group:
 O3(H3A)
;
_olex2_submission_special_instructions 'No special instructions were received'
_publcif_info_exptl_table_max_cols 5
_publcif_info_exptl_table_use_headnotes n
_publcif_funding_html
;
;

loop_
_space_group_symop_operation_xyz
'x, y, z'
'-x+1/2, -y, z+1/2'
'x+1/2, -y+1/2, -z'
'-x, y+1/2, -z+1/2'

loop_
_atom_site_label
_atom_site_type_symbol
_atom_site_fract_x
_atom_site_fract_y
_atom_site_fract_z
_atom_site_U_iso_or_equiv
_atom_site_adp_type
_atom_site_occupancy
_atom_site_site_symmetry_order
_atom_site_calc_flag
_atom_site_refinement_flags_posn
_atom_site_refinement_flags_adp
_atom_site_refinement_flags_occupancy
_atom_site_disorder_assembly
_atom_site_disorder_group
C1 C 0.6852(2) 0.20796(12) 0.42136(11) 0.0186(4) Uani 1 1 d . . . . .
H1A H 0.633554 0.257611 0.408582 0.022 Uiso 1 1 calc R U . . .
H1B H 0.774047 0.226416 0.434483 0.022 Uiso 1 1 calc R U . . .
C2 C 0.6919(2) 0.15187(12) 0.35215(11) 0.0203(4) Uani 1 1 d . . . . .
H2A H 0.602998 0.135431 0.337029 0.024 Uiso 1 1 calc R U . . .
H2B H 0.731624 0.182204 0.309273 0.024 Uiso 1 1 calc R U . . .
C3 C 0.7717(2) 0.07512(13) 0.36948(11) 0.0196(4) Uani 1 1 d . . . . .
H3 H 0.860618 0.093455 0.384661 0.023 Uiso 1 1 calc R U . . .
C4 C 0.7153(2) 0.02319(13) 0.43493(11) 0.0194(4) Uani 1 1 d . . . . .
C5 C 0.69564(18) 0.08131(12) 0.50440(11) 0.0165(4) Uani 1 1 d . . . . .
H5 H 0.785412 0.097202 0.520252 0.020 Uiso 1 1 calc R U . . .
C6 C 0.6375(2) 0.03842(12) 0.57399(11) 0.0190(4) Uani 1 1 d . . . . .
H6A H 0.542592 0.032337 0.567112 0.023 Uiso 1 1 calc R U . . .
H6B H 0.675382 -0.017501 0.579146 0.023 Uiso 1 1 calc R U . . .
C7 C 0.6645(2) 0.08820(12) 0.64604(10) 0.0186(4) Uani 1 1 d . . . . .
H7A H 0.758290 0.084343 0.657560 0.022 Uiso 1 1 calc R U . . .
H7B H 0.617062 0.062072 0.688605 0.022 Uiso 1 1 calc R U . . .
C8 C 0.62670(18) 0.18024(12) 0.64303(10) 0.0155(4) Uani 1 1 d . . . . .
C9 C 0.65624(18) 0.21815(11) 0.56292(10) 0.0155(4) Uani 1 1 d . . . . .
H9 H 0.752931 0.223327 0.561891 0.019 Uiso 1 1 calc R U . . .
C10 C 0.62410(18) 0.16513(12) 0.49121(11) 0.0159(4) Uani 1 1 d . . . . .
C11 C 0.6084(2) 0.30747(12) 0.56269(11) 0.0184(4) Uani 1 1 d . . . . .
C12 C 0.6371(2) 0.35557(12) 0.63203(11) 0.0193(4) Uani 1 1 d . . . . .
H12 H 0.624559 0.413685 0.630189 0.023 Uiso 1 1 calc R U . . .
C13 C 0.67967(18) 0.32272(12) 0.69740(11) 0.0165(4) Uani 1 1 d . . . . .
C14 C 0.70851(18) 0.23017(12) 0.70410(11) 0.0162(4) Uani 1 1 d . . . . .
C15 C 0.6755(2) 0.19795(12) 0.78475(10) 0.0181(4) Uani 1 1 d . . . . .
H15A H 0.580422 0.190077 0.788467 0.022 Uiso 1 1 calc R U . . .
H15B H 0.716866 0.143280 0.791794 0.022 Uiso 1 1 calc R U . . .
C16 C 0.71925(19) 0.25507(12) 0.84884(11) 0.0187(4) Uani 1 1 d . . . . .
H16A H 0.814980 0.260163 0.847995 0.022 Uiso 1 1 calc R U . . .
H16B H 0.693802 0.230916 0.898246 0.022 Uiso 1 1 calc R U . . .
C17 C 0.65794(18) 0.34094(12) 0.84045(11) 0.0175(4) Uani 1 1 d . . . . .
C18 C 0.70165(19) 0.38032(12) 0.76468(11) 0.0171(4) Uani 1 1 d . . . . .
H18 H 0.645926 0.430075 0.756306 0.020 Uiso 1 1 calc R U . . .
C19 C 0.8438(2) 0.41093(13) 0.76856(11) 0.0197(4) Uani 1 1 d . . . . .
H19A H 0.901747 0.362240 0.771666 0.024 Uiso 1 1 calc R U . . .
H19B H 0.864323 0.440339 0.720788 0.024 Uiso 1 1 calc R U . . .
C20 C 0.8742(2) 0.46853(13) 0.83547(12) 0.0217(4) Uani 1 1 d . . . . .
C21 C 0.8328(2) 0.42576(13) 0.90920(11) 0.0221(4) Uani 1 1 d . . . . .
H21A H 0.888628 0.376810 0.917586 0.027 Uiso 1 1 calc R U . . .
H21B H 0.846372 0.464146 0.952204 0.027 Uiso 1 1 calc R U . . .
C22 C 0.6908(2) 0.39844(13) 0.90805(11) 0.0214(4) Uani 1 1 d . . . . .
H22A H 0.634705 0.448035 0.905503 0.026 Uiso 1 1 calc R U . . .
H22B H 0.670889 0.369240 0.956011 0.026 Uiso 1 1 calc R U . . .
C24 C 0.5917(2) -0.02274(14) 0.41036(12) 0.0263(4) Uani 1 1 d . . . . .
H24A H 0.526966 0.017288 0.392770 0.039 Uiso 1 1 calc R U . . .
H24B H 0.556690 -0.053702 0.453530 0.039 Uiso 1 1 calc R U . . .
H24C H 0.612580 -0.061075 0.369095 0.039 Uiso 1 1 calc R U . . .
C23 C 0.8191(2) -0.04174(13) 0.45545(12) 0.0277(5) Uani 1 1 d . . . . .
H23A H 0.783972 -0.079904 0.493419 0.041 Uiso 1 1 calc R U . . .
H23B H 0.895785 -0.013911 0.476143 0.041 Uiso 1 1 calc R U . . .
H23C H 0.843492 -0.072663 0.409826 0.041 Uiso 1 1 calc R U . . .
C25 C 0.4771(2) 0.15629(14) 0.47638(12) 0.0218(4) Uani 1 1 d . . . . .
H25A H 0.434354 0.209574 0.484920 0.033 Uiso 1 1 calc R U . . .
H25B H 0.440708 0.114943 0.510976 0.033 Uiso 1 1 calc R U . . .
H25C H 0.462908 0.138739 0.423816 0.033 Uiso 1 1 calc R U . . .
C26 C 0.85739(19) 0.21815(13) 0.69266(12) 0.0197(4) Uani 1 1 d . . . . .
H26A H 0.882386 0.238579 0.642404 0.030 Uiso 1 1 calc R U . . .
H26B H 0.878781 0.159307 0.696626 0.030 Uiso 1 1 calc R U . . .
H26C H 0.904555 0.248995 0.731752 0.030 Uiso 1 1 calc R U . . .
C27 C 0.47997(19) 0.18769(13) 0.66007(11) 0.0201(4) Uani 1 1 d . . . . .
H27A H 0.430262 0.164443 0.617751 0.030 Uiso 1 1 calc R U . . .
H27B H 0.457072 0.246026 0.666593 0.030 Uiso 1 1 calc R U . . .
H27C H 0.459583 0.157317 0.706667 0.030 Uiso 1 1 calc R U . . .
C28 C 0.50951(19) 0.33417(13) 0.84091(11) 0.0195(4) Uani 1 1 d . . . . .
C29 C 0.8059(3) 0.55226(14) 0.82701(14) 0.0319(5) Uani 1 1 d . . . . .
H29A H 0.712148 0.543526 0.821996 0.048 Uiso 1 1 calc R U . . .
H29B H 0.838638 0.580511 0.781724 0.048 Uiso 1 1 calc R U . . .
H29C H 0.823202 0.586218 0.871911 0.048 Uiso 1 1 calc R U . . .
C30 C 1.0209(2) 0.48362(16) 0.83791(13) 0.0297(5) Uani 1 1 d . . . . .
H30A H 1.041481 0.520939 0.879999 0.045 Uiso 1 1 calc R U . . .
H30B H 1.048974 0.508640 0.790022 0.045 Uiso 1 1 calc R U . . .
H30C H 1.066012 0.430929 0.845267 0.045 Uiso 1 1 calc R U . . .
C31 C 0.3278(2) 0.27739(16) 0.90617(13) 0.0281(5) Uani 1 1 d . . . . .
H31A H 0.286087 0.330635 0.893119 0.034 Uiso 1 1 calc R U . . .
H31B H 0.307372 0.264999 0.959864 0.034 Uiso 1 1 calc R U . . .
C32 C 0.2718(2) 0.20999(14) 0.85640(12) 0.0243(4) Uani 1 1 d . . . . .
H32 H 0.294957 0.222316 0.802482 0.029 Uiso 1 1 calc R U . . .
C33 C 0.3254(3) 0.12524(15) 0.87664(13) 0.0318(5) Uani 1 1 d . . . . .
H33A H 0.420291 0.126182 0.873067 0.048 Uiso 1 1 calc R U . . .
H33B H 0.290748 0.083977 0.841348 0.048 Uiso 1 1 calc R U . . .
H33C H 0.299683 0.110965 0.928533 0.048 Uiso 1 1 calc R U . . .
C34 C 0.1237(2) 0.21252(17) 0.86402(16) 0.0356(6) Uani 1 1 d . . . . .
H34A H 0.099553 0.204671 0.917316 0.053 Uiso 1 1 calc R U . . .
H34B H 0.085357 0.168366 0.833278 0.053 Uiso 1 1 calc R U . . .
H34C H 0.091444 0.266134 0.846357 0.053 Uiso 1 1 calc R U . . .
O3 O 0.78407(17) 0.02354(10) 0.30414(8) 0.0281(3) Uani 1 1 d . . . . .
H3A H 0.823420 0.049368 0.269802 0.042 Uiso 1 1 calc R U . . .
O11 O 0.55098(17) 0.34051(10) 0.51014(9) 0.0282(4) Uani 1 1 d . . . . .
O28 O 0.43730(15) 0.37021(10) 0.79850(9) 0.0266(3) Uani 1 1 d . . . . .
O29 O 0.46790(14) 0.28549(10) 0.89762(8) 0.0251(3) Uani 1 1 d . . . . .

loop_
_atom_site_aniso_label
_atom_site_aniso_U_11
_atom_site_aniso_U_22
_atom_site_aniso_U_33
_atom_site_aniso_U_23
_atom_site_aniso_U_13
_atom_site_aniso_U_12
C1 0.0228(9) 0.0170(8) 0.0161(8) 0.0011(7) 0.0011(7) -0.0010(8)
C2 0.0241(10) 0.0225(9) 0.0142(9) 0.0014(7) 0.0011(7) -0.0015(8)
C3 0.0213(9) 0.0209(9) 0.0165(9) -0.0043(7) 0.0041(7) -0.0025(8)
C4 0.0223(9) 0.0177(9) 0.0181(9) -0.0006(7) 0.0019(7) -0.0021(8)
C5 0.0161(9) 0.0169(8) 0.0166(9) 0.0002(7) 0.0004(7) -0.0014(7)
C6 0.0236(10) 0.0163(9) 0.0170(9) 0.0004(7) 0.0013(7) -0.0030(8)
C7 0.0247(10) 0.0169(9) 0.0143(9) 0.0018(7) 0.0000(7) -0.0011(8)
C8 0.0156(9) 0.0161(8) 0.0147(8) 0.0007(7) 0.0008(7) 0.0004(7)
C9 0.0150(8) 0.0164(8) 0.0152(8) 0.0013(7) -0.0003(7) 0.0003(7)
C10 0.0147(9) 0.0177(9) 0.0152(8) -0.0002(7) 0.0003(7) -0.0008(7)
C11 0.0205(9) 0.0194(9) 0.0153(9) 0.0011(7) 0.0011(7) 0.0033(8)
C12 0.0242(10) 0.0148(8) 0.0188(9) 0.0005(7) 0.0000(7) 0.0027(7)
C13 0.0149(8) 0.0185(9) 0.0162(8) -0.0002(7) 0.0019(7) 0.0006(7)
C14 0.0162(9) 0.0167(9) 0.0155(8) 0.0001(7) 0.0007(7) 0.0012(7)
C15 0.0220(9) 0.0168(8) 0.0155(8) 0.0015(7) -0.0015(7) -0.0003(8)
C16 0.0196(9) 0.0208(9) 0.0159(9) 0.0013(7) -0.0010(7) 0.0001(8)
C17 0.0152(8) 0.0217(9) 0.0158(8) -0.0021(7) 0.0001(7) 0.0007(8)
C18 0.0187(9) 0.0159(8) 0.0165(8) -0.0017(7) -0.0020(7) 0.0015(8)
C19 0.0205(9) 0.0202(9) 0.0185(9) 0.0008(7) 0.0021(8) -0.0028(8)
C20 0.0229(10) 0.0209(10) 0.0214(9) -0.0015(8) -0.0024(8) -0.0041(8)
C21 0.0213(10) 0.0262(10) 0.0187(9) -0.0037(8) -0.0032(8) -0.0028(8)
C22 0.0208(10) 0.0261(10) 0.0174(9) -0.0040(8) 0.0011(8) -0.0011(8)
C24 0.0311(11) 0.0254(10) 0.0223(10) -0.0066(8) 0.0032(8) -0.0112(9)
C23 0.0377(12) 0.0220(10) 0.0232(10) -0.0038(8) 0.0014(9) 0.0083(10)
C25 0.0164(9) 0.0299(11) 0.0191(9) -0.0033(8) -0.0014(7) 0.0011(8)
C26 0.0161(9) 0.0220(9) 0.0211(9) -0.0020(8) -0.0001(7) 0.0021(8)
C27 0.0170(9) 0.0252(10) 0.0181(9) -0.0008(8) 0.0002(7) -0.0018(8)
C28 0.0188(9) 0.0219(9) 0.0177(9) -0.0069(8) 0.0002(7) -0.0012(8)
C29 0.0449(14) 0.0213(10) 0.0295(11) -0.0030(8) -0.0053(10) -0.0007(10)
C30 0.0257(11) 0.0367(12) 0.0266(11) -0.0016(10) -0.0012(9) -0.0115(10)
C31 0.0187(10) 0.0389(12) 0.0266(10) -0.0060(9) 0.0064(8) -0.0042(9)
C32 0.0220(10) 0.0288(11) 0.0222(10) 0.0012(8) 0.0014(8) -0.0013(9)
C33 0.0343(12) 0.0324(11) 0.0288(11) 0.0056(9) 0.0023(9) 0.0007(10)
C34 0.0227(11) 0.0396(13) 0.0445(14) 0.0024(11) -0.0030(10) -0.0045(10)
O3 0.0415(9) 0.0247(8) 0.0180(7) -0.0047(6) 0.0093(6) -0.0031(7)
O11 0.0409(9) 0.0251(8) 0.0185(7) 0.0001(6) -0.0060(6) 0.0124(7)
O28 0.0192(7) 0.0320(8) 0.0286(8) 0.0009(7) -0.0035(6) 0.0035(6)
O29 0.0179(7) 0.0360(8) 0.0213(7) 0.0008(6) 0.0027(6) -0.0040(6)

loop_
_atom_type_symbol
_atom_type_description
_atom_type_scat_dispersion_real
_atom_type_scat_dispersion_imag
_atom_type_scat_source
C C 0.0181 0.0091 'International Tables Vol C Tables 4.2.6.8 and 6.1.1.4'
H H 0.0000 0.0000 'International Tables Vol C Tables 4.2.6.8 and 6.1.1.4'
O O 0.0492 0.0322 'International Tables Vol C Tables 4.2.6.8 and 6.1.1.4'

loop_
_geom_angle_atom_site_label_1
_geom_angle_atom_site_label_2
_geom_angle_atom_site_label_3
_geom_angle
_geom_angle_site_symmetry_1
_geom_angle_site_symmetry_3
_geom_angle_publ_flag
H1A C1 H1B 107.8 . . ?
C2 C1 H1A 109.0 . . ?
C2 C1 H1B 109.0 . . ?
C2 C1 C10 112.88(16) . . ?
C10 C1 H1A 109.0 . . ?
C10 C1 H1B 109.0 . . ?
C1 C2 H2A 109.5 . . ?
C1 C2 H2B 109.5 . . ?
H2A C2 H2B 108.1 . . ?
C3 C2 C1 110.51(16) . . ?
C3 C2 H2A 109.5 . . ?
C3 C2 H2B 109.5 . . ?
C2 C3 H3 107.9 . . ?
C2 C3 C4 113.08(16) . . ?
C4 C3 H3 107.9 . . ?
O3 C3 C2 111.34(17) . . ?
O3 C3 H3 107.9 . . ?
O3 C3 C4 108.58(15) . . ?
C3 C4 C5 107.95(15) . . ?
C3 C4 C23 106.60(17) . . ?
C24 C4 C3 111.42(16) . . ?
C24 C4 C5 113.96(17) . . ?
C24 C4 C23 108.14(18) . . ?
C23 C4 C5 108.49(16) . . ?
C4 C5 H5 104.8 . . ?
C4 C5 C10 117.97(16) . . ?
C6 C5 C4 114.00(15) . . ?
C6 C5 H5 104.8 . . ?
C6 C5 C10 109.17(15) . . ?
C10 C5 H5 104.8 . . ?
C5 C6 H6A 109.5 . . ?
C5 C6 H6B 109.5 . . ?
H6A C6 H6B 108.1 . . ?
C7 C6 C5 110.80(15) . . ?
C7 C6 H6A 109.5 . . ?
C7 C6 H6B 109.5 . . ?
C6 C7 H7A 108.3 . . ?
C6 C7 H7B 108.3 . . ?
C6 C7 C8 115.77(16) . . ?
H7A C7 H7B 107.4 . . ?
C8 C7 H7A 108.3 . . ?
C8 C7 H7B 108.3 . . ?
C7 C8 C9 111.11(15) . . ?
C7 C8 C14 109.55(15) . . ?
C7 C8 C27 108.39(16) . . ?
C9 C8 C14 107.94(15) . . ?
C27 C8 C9 109.51(15) . . ?
C27 C8 C14 110.35(15) . . ?
C8 C9 H9 104.0 . . ?
C10 C9 C8 118.15(15) . . ?
C10 C9 H9 104.0 . . ?
C11 C9 C8 108.05(15) . . ?
C11 C9 H9 104.0 . . ?
C11 C9 C10 116.68(15) . . ?
C1 C10 C5 108.40(15) . . ?
C1 C10 C9 108.13(15) . . ?
C5 C10 C9 104.86(14) . . ?
C25 C10 C1 107.84(16) . . ?
C25 C10 C5 114.07(16) . . ?
C25 C10 C9 113.31(16) . . ?
C12 C11 C9 115.55(16) . . ?
O11 C11 C9 124.91(18) . . ?
O11 C11 C12 119.53(18) . . ?
C11 C12 H12 117.8 . . ?
C13 C12 C11 124.49(18) . . ?
C13 C12 H12 117.8 . . ?
C12 C13 C14 121.11(17) . . ?
C12 C13 C18 118.28(17) . . ?
C18 C13 C14 120.60(16) . . ?
C13 C14 C8 110.03(15) . . ?
C13 C14 C15 110.90(15) . . ?
C13 C14 C26 107.63(16) . . ?
C15 C14 C8 109.48(15) . . ?
C15 C14 C26 106.99(16) . . ?
C26 C14 C8 111.78(15) . . ?
C14 C15 H15A 108.7 . . ?
C14 C15 H15B 108.7 . . ?
H15A C15 H15B 107.6 . . ?
C16 C15 C14 114.16(16) . . ?
C16 C15 H15A 108.7 . . ?
C16 C15 H15B 108.7 . . ?
C15 C16 H16A 109.5 . . ?
C15 C16 H16B 109.5 . . ?
C15 C16 C17 110.83(16) . . ?
H16A C16 H16B 108.1 . . ?
C17 C16 H16A 109.5 . . ?
C17 C16 H16B 109.5 . . ?
C16 C17 C18 109.67(15) . . ?
C16 C17 C22 112.35(16) . . ?
C18 C17 C22 110.67(16) . . ?
C28 C17 C16 110.22(16) . . ?
C28 C17 C18 108.92(16) . . ?
C28 C17 C22 104.87(15) . . ?
C13 C18 C17 112.10(16) . . ?
C13 C18 H18 107.0 . . ?
C13 C18 C19 111.74(16) . . ?
C17 C18 H18 107.0 . . ?
C17 C18 C19 111.67(16) . . ?
C19 C18 H18 107.0 . . ?
C18 C19 H19A 108.5 . . ?
C18 C19 H19B 108.5 . . ?
H19A C19 H19B 107.5 . . ?
C20 C19 C18 114.88(17) . . ?
C20 C19 H19A 108.5 . . ?
C20 C19 H19B 108.5 . . ?
C21 C20 C19 108.70(17) . . ?
C21 C20 C29 110.73(18) . . ?
C29 C20 C19 111.61(17) . . ?
C30 C20 C19 108.61(18) . . ?
C30 C20 C21 108.81(18) . . ?
C30 C20 C29 108.33(19) . . ?
C20 C21 H21A 109.1 . . ?
C20 C21 H21B 109.1 . . ?
H21A C21 H21B 107.8 . . ?
C22 C21 C20 112.66(17) . . ?
C22 C21 H21A 109.1 . . ?
C22 C21 H21B 109.1 . . ?
C17 C22 H22A 109.0 . . ?
C17 C22 H22B 109.0 . . ?
C21 C22 C17 113.13(16) . . ?
C21 C22 H22A 109.0 . . ?
C21 C22 H22B 109.0 . . ?
H22A C22 H22B 107.8 . . ?
C4 C24 H24A 109.5 . . ?
C4 C24 H24B 109.5 . . ?
C4 C24 H24C 109.5 . . ?
H24A C24 H24B 109.5 . . ?
H24A C24 H24C 109.5 . . ?
H24B C24 H24C 109.5 . . ?
C4 C23 H23A 109.5 . . ?
C4 C23 H23B 109.5 . . ?
C4 C23 H23C 109.5 . . ?
H23A C23 H23B 109.5 . . ?
H23A C23 H23C 109.5 . . ?
H23B C23 H23C 109.5 . . ?
C10 C25 H25A 109.5 . . ?
C10 C25 H25B 109.5 . . ?
C10 C25 H25C 109.5 . . ?
H25A C25 H25B 109.5 . . ?
H25A C25 H25C 109.5 . . ?
H25B C25 H25C 109.5 . . ?
C14 C26 H26A 109.5 . . ?
C14 C26 H26B 109.5 . . ?
C14 C26 H26C 109.5 . . ?
H26A C26 H26B 109.5 . . ?
H26A C26 H26C 109.5 . . ?
H26B C26 H26C 109.5 . . ?
C8 C27 H27A 109.5 . . ?
C8 C27 H27B 109.5 . . ?
C8 C27 H27C 109.5 . . ?
H27A C27 H27B 109.5 . . ?
H27A C27 H27C 109.5 . . ?
H27B C27 H27C 109.5 . . ?
O28 C28 C17 125.31(19) . . ?
O28 C28 O29 123.26(19) . . ?
O29 C28 C17 111.35(17) . . ?
C20 C29 H29A 109.5 . . ?
C20 C29 H29B 109.5 . . ?
C20 C29 H29C 109.5 . . ?
H29A C29 H29B 109.5 . . ?
H29A C29 H29C 109.5 . . ?
H29B C29 H29C 109.5 . . ?
C20 C30 H30A 109.5 . . ?
C20 C30 H30B 109.5 . . ?
C20 C30 H30C 109.5 . . ?
H30A C30 H30B 109.5 . . ?
H30A C30 H30C 109.5 . . ?
H30B C30 H30C 109.5 . . ?
H31A C31 H31B 107.8 . . ?
C32 C31 H31A 109.1 . . ?
C32 C31 H31B 109.1 . . ?
O29 C31 H31A 109.1 . . ?
O29 C31 H31B 109.1 . . ?
O29 C31 C32 112.48(18) . . ?
C31 C32 H32 108.4 . . ?
C31 C32 C33 112.04(19) . . ?
C31 C32 C34 108.0(2) . . ?
C33 C32 H32 108.4 . . ?
C33 C32 C34 111.4(2) . . ?
C34 C32 H32 108.4 . . ?
C32 C33 H33A 109.5 . . ?
C32 C33 H33B 109.5 . . ?
C32 C33 H33C 109.5 . . ?
H33A C33 H33B 109.5 . . ?
H33A C33 H33C 109.5 . . ?
H33B C33 H33C 109.5 . . ?
C32 C34 H34A 109.5 . . ?
C32 C34 H34B 109.5 . . ?
C32 C34 H34C 109.5 . . ?
H34A C34 H34B 109.5 . . ?
H34A C34 H34C 109.5 . . ?
H34B C34 H34C 109.5 . . ?
C3 O3 H3A 109.5 . . ?
C28 O29 C31 116.48(17) . . ?

loop_
_geom_bond_atom_site_label_1
_geom_bond_atom_site_label_2
_geom_bond_distance
_geom_bond_site_symmetry_2
_geom_bond_publ_flag
C1 H1A 0.9900 . ?
C1 H1B 0.9900 . ?
C1 C2 1.522(3) . ?
C1 C10 1.547(3) . ?
C2 H2A 0.9900 . ?
C2 H2B 0.9900 . ?
C2 C3 1.521(3) . ?
C3 H3 1.0000 . ?
C3 C4 1.541(3) . ?
C3 O3 1.428(2) . ?
C4 C5 1.557(3) . ?
C4 C24 1.537(3) . ?
C4 C23 1.543(3) . ?
C5 H5 1.0000 . ?
C5 C6 1.532(3) . ?
C5 C10 1.561(3) . ?
C6 H6A 0.9900 . ?
C6 H6B 0.9900 . ?
C6 C7 1.530(3) . ?
C7 H7A 0.9900 . ?
C7 H7B 0.9900 . ?
C7 C8 1.541(3) . ?
C8 C9 1.569(2) . ?
C8 C14 1.588(3) . ?
C8 C27 1.546(3) . ?
C9 H9 1.0000 . ?
C9 C10 1.563(3) . ?
C9 C11 1.527(3) . ?
C10 C25 1.544(3) . ?
C11 C12 1.479(3) . ?
C11 O11 1.222(3) . ?
C12 H12 0.9500 . ?
C12 C13 1.343(3) . ?
C13 C14 1.532(3) . ?
C13 C18 1.525(3) . ?
C14 C15 1.552(3) . ?
C14 C26 1.559(3) . ?
C15 H15A 0.9900 . ?
C15 H15B 0.9900 . ?
C15 C16 1.528(3) . ?
C16 H16A 0.9900 . ?
C16 H16B 0.9900 . ?
C16 C17 1.534(3) . ?
C17 C18 1.547(3) . ?
C17 C22 1.549(3) . ?
C17 C28 1.533(3) . ?
C18 H18 1.0000 . ?
C18 C19 1.548(3) . ?
C19 H19A 0.9900 . ?
C19 H19B 0.9900 . ?
C19 C20 1.536(3) . ?
C20 C21 1.533(3) . ?
C20 C29 1.534(3) . ?
C20 C30 1.532(3) . ?
C21 H21A 0.9900 . ?
C21 H21B 0.9900 . ?
C21 C22 1.529(3) . ?
C22 H22A 0.9900 . ?
C22 H22B 0.9900 . ?
C24 H24A 0.9800 . ?
C24 H24B 0.9800 . ?
C24 H24C 0.9800 . ?
C23 H23A 0.9800 . ?
C23 H23B 0.9800 . ?
C23 H23C 0.9800 . ?
C25 H25A 0.9800 . ?
C25 H25B 0.9800 . ?
C25 H25C 0.9800 . ?
C26 H26A 0.9800 . ?
C26 H26B 0.9800 . ?
C26 H26C 0.9800 . ?
C27 H27A 0.9800 . ?
C27 H27B 0.9800 . ?
C27 H27C 0.9800 . ?
C28 O28 1.205(3) . ?
C28 O29 1.343(3) . ?
C29 H29A 0.9800 . ?
C29 H29B 0.9800 . ?
C29 H29C 0.9800 . ?
C30 H30A 0.9800 . ?
C30 H30B 0.9800 . ?
C30 H30C 0.9800 . ?
C31 H31A 0.9900 . ?
C31 H31B 0.9900 . ?
C31 C32 1.514(3) . ?
C31 O29 1.458(2) . ?
C32 H32 1.0000 . ?
C32 C33 1.521(3) . ?
C32 C34 1.532(3) . ?
C33 H33A 0.9800 . ?
C33 H33B 0.9800 . ?
C33 H33C 0.9800 . ?
C34 H34A 0.9800 . ?
C34 H34B 0.9800 . ?
C34 H34C 0.9800 . ?
O3 H3A 0.8400 . ?

loop_
_geom_hbond_atom_site_label_D
_geom_hbond_atom_site_label_H
_geom_hbond_atom_site_label_A
_geom_hbond_distance_DH
_geom_hbond_distance_HA
_geom_hbond_distance_DA
_geom_hbond_angle_DHA
_geom_hbond_site_symmetry_A
_geom_hbond_publ_flag
O3 H3A O28 0.84 2.13 2.954(2) 168.3 3_556 yes

loop_
_geom_torsion_atom_site_label_1
_geom_torsion_atom_site_label_2
_geom_torsion_atom_site_label_3
_geom_torsion_atom_site_label_4
_geom_torsion
_geom_torsion_site_symmetry_1
_geom_torsion_site_symmetry_2
_geom_torsion_site_symmetry_3
_geom_torsion_site_symmetry_4
_geom_torsion_publ_flag
C1 C2 C3 C4 60.1(2) . . . . ?
C1 C2 C3 O3 -177.29(16) . . . . ?
C2 C1 C10 C5 51.6(2) . . . . ?
C2 C1 C10 C9 164.79(16) . . . . ?
C2 C1 C10 C25 -72.3(2) . . . . ?
C2 C3 C4 C5 -53.0(2) . . . . ?
C2 C3 C4 C24 72.8(2) . . . . ?
C2 C3 C4 C23 -169.41(16) . . . . ?
C3 C4 C5 C6 178.98(16) . . . . ?
C3 C4 C5 C10 48.9(2) . . . . ?
C4 C5 C6 C7 160.10(16) . . . . ?
C4 C5 C10 C1 -48.4(2) . . . . ?
C4 C5 C10 C9 -163.75(16) . . . . ?
C4 C5 C10 C25 71.7(2) . . . . ?
C5 C6 C7 C8 51.7(2) . . . . ?
C6 C5 C10 C1 179.33(15) . . . . ?
C6 C5 C10 C9 64.01(18) . . . . ?
C6 C5 C10 C25 -60.5(2) . . . . ?
C6 C7 C8 C9 -37.9(2) . . . . ?
C6 C7 C8 C14 -157.11(16) . . . . ?
C6 C7 C8 C27 82.4(2) . . . . ?
C7 C8 C9 C10 41.2(2) . . . . ?
C7 C8 C9 C11 176.38(16) . . . . ?
C7 C8 C14 C13 175.57(15) . . . . ?
C7 C8 C14 C15 -62.31(19) . . . . ?
C7 C8 C14 C26 56.0(2) . . . . ?
C8 C9 C10 C1 -169.31(16) . . . . ?
C8 C9 C10 C5 -53.8(2) . . . . ?
C8 C9 C10 C25 71.2(2) . . . . ?
C8 C9 C11 C12 42.5(2) . . . . ?
C8 C9 C11 O11 -138.3(2) . . . . ?
C8 C14 C15 C16 -164.58(16) . . . . ?
C9 C8 C14 C13 54.47(19) . . . . ?
C9 C8 C14 C15 176.58(15) . . . . ?
C9 C8 C14 C26 -65.06(19) . . . . ?
C9 C11 C12 C13 -12.2(3) . . . . ?
C10 C1 C2 C3 -59.2(2) . . . . ?
C10 C5 C6 C7 -65.6(2) . . . . ?
C10 C9 C11 C12 178.46(17) . . . . ?
C10 C9 C11 O11 -2.3(3) . . . . ?
C11 C9 C10 C1 59.2(2) . . . . ?
C11 C9 C10 C5 174.72(15) . . . . ?
C11 C9 C10 C25 -60.3(2) . . . . ?
C11 C12 C13 C14 2.9(3) . . . . ?
C11 C12 C13 C18 -178.46(18) . . . . ?
C12 C13 C14 C8 -24.7(3) . . . . ?
C12 C13 C14 C15 -146.01(19) . . . . ?
C12 C13 C14 C26 97.3(2) . . . . ?
C12 C13 C18 C17 140.63(18) . . . . ?
C12 C13 C18 C19 -93.1(2) . . . . ?
C13 C14 C15 C16 -43.0(2) . . . . ?
C13 C18 C19 C20 -179.31(16) . . . . ?
C14 C8 C9 C10 161.29(15) . . . . ?
C14 C8 C9 C11 -63.48(18) . . . . ?
C14 C13 C18 C17 -40.7(2) . . . . ?
C14 C13 C18 C19 85.5(2) . . . . ?
C14 C15 C16 C17 58.3(2) . . . . ?
C15 C16 C17 C18 -61.3(2) . . . . ?
C15 C16 C17 C22 175.19(16) . . . . ?
C15 C16 C17 C28 58.6(2) . . . . ?
C16 C17 C18 C13 51.4(2) . . . . ?
C16 C17 C18 C19 -74.87(19) . . . . ?
C16 C17 C22 C21 70.6(2) . . . . ?
C16 C17 C28 O28 -136.2(2) . . . . ?
C16 C17 C28 O29 46.9(2) . . . . ?
C17 C18 C19 C20 -52.8(2) . . . . ?
C17 C28 O29 C31 177.17(17) . . . . ?
C18 C13 C14 C8 156.63(16) . . . . ?
C18 C13 C14 C15 35.4(2) . . . . ?
C18 C13 C14 C26 -81.4(2) . . . . ?
C18 C17 C22 C21 -52.4(2) . . . . ?
C18 C17 C28 O28 -15.8(3) . . . . ?
C18 C17 C28 O29 167.22(15) . . . . ?
C18 C19 C20 C21 54.0(2) . . . . ?
C18 C19 C20 C29 -68.4(2) . . . . ?
C18 C19 C20 C30 172.25(18) . . . . ?
C19 C20 C21 C22 -54.8(2) . . . . ?
C20 C21 C22 C17 56.2(2) . . . . ?
C22 C17 C18 C13 175.90(16) . . . . ?
C22 C17 C18 C19 49.6(2) . . . . ?
C22 C17 C28 O28 102.6(2) . . . . ?
C22 C17 C28 O29 -74.3(2) . . . . ?
C24 C4 C5 C6 54.7(2) . . . . ?
C24 C4 C5 C10 -75.4(2) . . . . ?
C23 C4 C5 C6 -65.9(2) . . . . ?
C23 C4 C5 C10 164.08(17) . . . . ?
C26 C14 C15 C16 74.1(2) . . . . ?
C27 C8 C9 C10 -78.6(2) . . . . ?
C27 C8 C9 C11 56.68(19) . . . . ?
C27 C8 C14 C13 -65.2(2) . . . . ?
C27 C8 C14 C15 57.0(2) . . . . ?
C27 C8 C14 C26 175.31(16) . . . . ?
C28 C17 C18 C13 -69.3(2) . . . . ?
C28 C17 C18 C19 164.43(16) . . . . ?
C28 C17 C22 C21 -169.71(17) . . . . ?
C29 C20 C21 C22 68.1(2) . . . . ?
C30 C20 C21 C22 -172.90(18) . . . . ?
C32 C31 O29 C28 86.0(2) . . . . ?
O3 C3 C4 C5 -177.12(16) . . . . ?
O3 C3 C4 C24 -51.3(2) . . . . ?
O3 C3 C4 C23 66.5(2) . . . . ?
O11 C11 C12 C13 168.4(2) . . . . ?
O28 C28 O29 C31 0.2(3) . . . . ?
O29 C31 C32 C33 62.3(2) . . . . ?
O29 C31 C32 C34 -174.59(19) . . . . ?

loop_
_publcif_info_tables.block_id
_publcif_info_tables.reference_item
{077d797d-e505-4b7d-aede-3400ce8ee18e} '_publcif_info_datablock.publ_exptl'
{077d797d-e505-4b7d-aede-3400ce8ee18e} '_geom_hbond_atom_site_label_D'
{6f56051d-f3ee-4b49-9abf-048ff23b7d5d} '_geom_hbond_atom_site_label_D'

loop_
_publcif_info_cif.paper_type
CB

loop_
_publcif_info_datablock.id
_publcif_info_datablock.publ_exptl
_publcif_info_datablock.publ_geom
_publcif_info_datablock.structure
{077d797d-e505-4b7d-aede-3400ce8ee18e} y y y
{5376bf85-9e17-47ea-9ac5-6ed14502a055} y y y
{1bf8148a-8718-4794-92cf-ab9cbfdcb4c6} y y y
{893b4b0f-15b3-4c1d-a405-16f58721b386} y y y
{ebc921c4-fbfe-458d-87d7-f7bfd65c5c37} y y y
{e00af7a0-84ea-459e-8467-d3780dbac7ff} y y y
{fb591985-67da-47a0-92ea-a4ba31ee3203} y y y
{da789370-d8da-448f-b89b-94f87cee23eb} y y y
{e15d1ff5-ebbb-495f-9567-dc170a57304a} y y y
{1159101c-cfb4-44aa-a201-1b28e17b5c0d} y y y
{6f56051d-f3ee-4b49-9abf-048ff23b7d5d} y y y

loop_
_publcif_info_exptl_table_extra_item
sin_theta_over_lambda_max

loop_
_publcif_info_exptl_table_header_item
?

_cod_database_fobs_code 2109019
